data_7248714
loop_
_publ_author_name
'Shaikh, Samir R.'
'Gawade, Rupesh L.'
'Dabke, Niteen B.'
'Dash, Soumya R.'
'Vanka, Kumar'
'Gonnade, Rajesh G.'

_publ_section_title
;
 Crystal engineering for intramolecular \p--\p stacking: effect of
 substitution of electron-donating and electron-withdrawing groups on the
 molecular geometry in conformationally flexible Sulfoesters and
 sulfonamides
;
_journal_issue 26
_journal_name_full CrystEngComm
_journal_page_first 3557
_journal_page_last 3573
_journal_paper_doi 10.1039/D4CE00309H
_journal_volume 26
_journal_year 2024
_chemical_formula_moiety 'C14 H16 N2 O3 S'
_chemical_formula_sum 'C14 H16 N2 O3 S'
_chemical_formula_weight 292.35
_space_group_crystal_system monoclinic
_space_group_IT_number 14
_space_group_name_Hall '-P 2ybc'
_space_group_name_H-M_alt 'P 1 21/c 1'
_atom_sites_solution_hydrogens mixed
_atom_sites_solution_primary direct
_atom_sites_solution_secondary 'difference Fourier'
_audit_creation_method SHELXL-2018/3
_audit_update_record
;
2024-03-02 deposited with the CCDC.	2024-05-27 downloaded from the CCDC.
;
_cell_angle_alpha 90
_cell_angle_beta 93.270(4)
_cell_angle_gamma 90
_cell_formula_units_Z 4
_cell_length_a 7.5399(5)
_cell_length_b 7.6427(5)
_cell_length_c 24.2467(16)
_cell_measurement_reflns_used 7437
_cell_measurement_temperature 90(2)
_cell_measurement_theta_max 30.70
_cell_measurement_theta_min 2.67
_cell_volume 1394.95(16)
_computing_cell_refinement 'SAINT (Bruker, 2016)'
_computing_data_collection 'APEX3 (Bruker, 2016)'
_computing_data_reduction 'SAINT (Bruker, 2016)'
_computing_molecular_graphics 'Bruker SHELXTL, Mercury 2020.20'
_computing_publication_material 'Bruker SHELXTL'
_computing_structure_refinement 'SHELXL-2018/3 (Sheldrick, 2018)'
_computing_structure_solution 'SHELXT 2014/5 (Sheldrick, 2014)'
_diffrn_ambient_temperature 90(2)
_diffrn_detector 'Photon II CPAD Area Detector'
_diffrn_detector_area_resol_mean 7.39
_diffrn_measured_fraction_theta_full 0.998
_diffrn_measured_fraction_theta_max 0.990
_diffrn_measurement_device '\k-geometry diffractometer'
_diffrn_measurement_device_type 'Bruker D8 VENTURE Kappa Duo PHOTON II CPAD'
_diffrn_measurement_method '\f and \w scans'
_diffrn_radiation_monochromator 'multilayer mirrors'
_diffrn_radiation_type MoK\a
_diffrn_radiation_wavelength 0.71073
_diffrn_reflns_av_R_equivalents 0.0504
_diffrn_reflns_av_unetI/netI 0.0405
_diffrn_reflns_Laue_measured_fraction_full 0.998
_diffrn_reflns_Laue_measured_fraction_max 0.990
_diffrn_reflns_limit_h_max 10
_diffrn_reflns_limit_h_min -10
_diffrn_reflns_limit_k_max 10
_diffrn_reflns_limit_k_min -10
_diffrn_reflns_limit_l_max 33
_diffrn_reflns_limit_l_min -33
_diffrn_reflns_number 19381
_diffrn_reflns_point_group_measured_fraction_full 0.998
_diffrn_reflns_point_group_measured_fraction_max 0.990
_diffrn_reflns_theta_full 25.242
_diffrn_reflns_theta_max 30.731
_diffrn_reflns_theta_min 2.706
_diffrn_source 'micro-focus sealed tube'
_diffrn_source_type 'Incoatech I\mS HB'
_exptl_absorpt_coefficient_mu 0.241
_exptl_absorpt_correction_T_max 0.7461
_exptl_absorpt_correction_T_min 0.6540
_exptl_absorpt_correction_type multi-scan
_exptl_absorpt_process_details 'SADABS (Bruker, 2016)'
_exptl_crystal_colour colourless
_exptl_crystal_density_diffrn 1.392
_exptl_crystal_description plate
_exptl_crystal_F_000 616
_exptl_crystal_size_max 0.280
_exptl_crystal_size_mid 0.180
_exptl_crystal_size_min 0.140
_refine_diff_density_max 0.502
_refine_diff_density_min -0.442
_refine_diff_density_rms 0.068
_refine_ls_extinction_method none
_refine_ls_goodness_of_fit_ref 1.117
_refine_ls_hydrogen_treatment mixed
_refine_ls_matrix_type full
_refine_ls_number_parameters 186
_refine_ls_number_reflns 4298
_refine_ls_number_restraints 0
_refine_ls_restrained_S_all 1.117
_refine_ls_R_factor_all 0.0528
_refine_ls_R_factor_gt 0.0452
_refine_ls_shift/su_max 0.001
_refine_ls_shift/su_mean 0.000
_refine_ls_structure_factor_coef Fsqd
_refine_ls_weighting_details 'w=1/[\s^2^(Fo^2^)+(0.0402P)^2^+0.8654P] where P=(Fo^2^+2Fc^2^)/3'
_refine_ls_weighting_scheme calc
_refine_ls_wR_factor_gt 0.1059
_refine_ls_wR_factor_ref 0.1097
_reflns_Friedel_coverage 0.000
_reflns_number_gt 3772
_reflns_number_total 4298
_reflns_threshold_expression 'I > 2\s(I)'
_cod_data_source_file d4ce00309h2.cif
_cod_data_source_block 7c
_cod_depositor_comments
;
The following automatic conversions were performed:

data item '_atom_sites_solution_primary' value 'direct method' was
changed to 'direct'.

Automatic conversion script
Id: cif_fix_values 8170 2020-07-09 18:12:32Z antanas 

 Adding full bibliography for 7248707--7248724.cif.
;
_cod_original_sg_symbol_H-M 'P 21/c'
_cod_database_code 7248714
_shelx_shelxl_version_number 2018/3
_shelx_space_group_comment
;
The symmetry employed for this shelxl refinement is uniquely defined
by the following loop, which should always be used as a source of
symmetry information in preference to the above space-group names.
They are only intended as comments.
;
_shelx_estimated_absorpt_t_min 0.936
_shelx_estimated_absorpt_t_max 0.967

loop_
_space_group_symop_operation_xyz
'x, y, z'
'-x, y+1/2, -z+1/2'
'-x, -y, -z'
'x, -y-1/2, z-1/2'

loop_
_atom_site_label
_atom_site_type_symbol
_atom_site_fract_x
_atom_site_fract_y
_atom_site_fract_z
_atom_site_U_iso_or_equiv
_atom_site_adp_type
_atom_site_occupancy
_atom_site_site_symmetry_order
_atom_site_calc_flag
_atom_site_refinement_flags_posn
_atom_site_refinement_flags_adp
_atom_site_refinement_flags_occupancy
_atom_site_disorder_assembly
_atom_site_disorder_group
S1 S 0.38746(4) 0.67668(4) 0.36596(2) 0.01259(9) Uani 1 1 d . . . . .
O1 O 0.38937(15) 0.84487(14) 0.39278(4) 0.0189(2) Uani 1 1 d . . . . .
O2 O 0.22570(13) 0.61343(15) 0.33864(4) 0.0192(2) Uani 1 1 d . . . . .
O3 O 0.92065(13) 0.68132(13) 0.19744(4) 0.0155(2) Uani 1 1 d . . . . .
N1 N 0.44995(16) 0.53795(15) 0.41338(5) 0.0124(2) Uani 1 1 d . . . . .
H1N H 0.534(3) 0.579(3) 0.4330(10) 0.038(6) Uiso 1 1 d . . . . .
N2 N 0.24494(16) 0.32312(16) 0.52227(5) 0.0145(2) Uani 1 1 d . . . . .
C1 C 0.80391(18) 0.69107(17) 0.23799(6) 0.0117(2) Uani 1 1 d . . . . .
C2 C 0.64799(18) 0.59379(18) 0.22790(6) 0.0134(2) Uani 1 1 d . . . . .
H2 H 0.629021 0.531444 0.194184 0.016 Uiso 1 1 calc R U . . .
C3 C 0.52182(18) 0.58854(18) 0.26700(6) 0.0132(2) Uani 1 1 d . . . . .
H3 H 0.416980 0.520911 0.260539 0.016 Uiso 1 1 calc R U . . .
C4 C 0.54895(18) 0.68300(17) 0.31603(5) 0.0118(2) Uani 1 1 d . . . . .
C5 C 0.70295(18) 0.78112(18) 0.32594(6) 0.0129(2) Uani 1 1 d . . . . .
H5 H 0.720194 0.845271 0.359375 0.016 Uiso 1 1 calc R U . . .
C6 C 0.83191(18) 0.78571(18) 0.28707(6) 0.0127(2) Uani 1 1 d . . . . .
H6 H 0.937398 0.852175 0.293808 0.015 Uiso 1 1 calc R U . . .
C7 C 0.46150(19) 0.35114(18) 0.39916(6) 0.0136(3) Uani 1 1 d . . . . .
H7A H 0.576899 0.327101 0.383151 0.016 Uiso 1 1 calc R U . . .
H7B H 0.365602 0.320795 0.371210 0.016 Uiso 1 1 calc R U . . .
C8 C 0.44405(18) 0.23959(18) 0.45077(6) 0.0137(3) Uani 1 1 d . . . . .
H8A H 0.471577 0.116396 0.441973 0.016 Uiso 1 1 calc R U . . .
H8B H 0.532386 0.279500 0.479843 0.016 Uiso 1 1 calc R U . . .
C9 C 0.26097(18) 0.24841(17) 0.47280(6) 0.0121(2) Uani 1 1 d . . . . .
C10 C 0.11551(19) 0.17827(19) 0.44221(6) 0.0160(3) Uani 1 1 d . . . . .
H10 H 0.130259 0.125721 0.407262 0.019 Uiso 1 1 calc R U . . .
C11 C -0.0511(2) 0.1865(2) 0.46367(6) 0.0189(3) Uani 1 1 d . . . . .
H11 H -0.152044 0.140004 0.443509 0.023 Uiso 1 1 calc R U . . .
C12 C -0.06842(19) 0.2634(2) 0.51486(6) 0.0181(3) Uani 1 1 d . . . . .
H12 H -0.180808 0.270293 0.530556 0.022 Uiso 1 1 calc R U . . .
C13 C 0.0823(2) 0.32984(19) 0.54241(6) 0.0168(3) Uani 1 1 d . . . . .
H13 H 0.070542 0.383062 0.577419 0.020 Uiso 1 1 calc R U . . .
C14 C 1.07585(19) 0.7893(2) 0.20284(7) 0.0194(3) Uani 1 1 d . . . . .
H14A H 1.040309 0.912582 0.203947 0.029 Uiso 1 1 calc R U . . .
H14B H 1.148800 0.769945 0.171225 0.029 Uiso 1 1 calc R U . . .
H14C H 1.144645 0.759448 0.237058 0.029 Uiso 1 1 calc R U . . .

loop_
_atom_site_aniso_label
_atom_site_aniso_U_11
_atom_site_aniso_U_22
_atom_site_aniso_U_33
_atom_site_aniso_U_23
_atom_site_aniso_U_13
_atom_site_aniso_U_12
S1 0.01200(15) 0.01445(16) 0.01154(16) 0.00120(11) 0.00254(11) 0.00099(12)
O1 0.0245(5) 0.0145(5) 0.0183(5) -0.0005(4) 0.0074(4) 0.0035(4)
O2 0.0106(4) 0.0293(6) 0.0176(5) 0.0029(4) 0.0001(4) -0.0006(4)
O3 0.0138(5) 0.0177(5) 0.0157(5) -0.0022(4) 0.0055(4) -0.0032(4)
N1 0.0150(5) 0.0127(5) 0.0096(5) -0.0002(4) 0.0002(4) -0.0020(4)
N2 0.0148(5) 0.0156(5) 0.0133(5) 0.0005(4) 0.0004(4) 0.0011(4)
C1 0.0124(6) 0.0114(5) 0.0115(6) 0.0008(4) 0.0017(4) 0.0010(5)
C2 0.0150(6) 0.0129(6) 0.0122(6) -0.0012(5) 0.0004(5) -0.0018(5)
C3 0.0128(6) 0.0131(6) 0.0136(6) 0.0002(5) -0.0002(5) -0.0015(5)
C4 0.0129(6) 0.0125(6) 0.0099(6) 0.0017(4) 0.0012(4) 0.0012(5)
C5 0.0146(6) 0.0127(6) 0.0113(6) -0.0008(5) -0.0004(5) -0.0004(5)
C6 0.0117(6) 0.0136(6) 0.0127(6) 0.0002(5) -0.0008(5) -0.0016(5)
C7 0.0152(6) 0.0131(6) 0.0127(6) -0.0016(5) 0.0033(5) -0.0011(5)
C8 0.0115(6) 0.0145(6) 0.0152(6) 0.0007(5) 0.0020(5) 0.0006(5)
C9 0.0129(6) 0.0109(6) 0.0127(6) 0.0022(5) 0.0015(5) 0.0007(5)
C10 0.0161(6) 0.0184(6) 0.0137(6) -0.0010(5) 0.0020(5) -0.0015(5)
C11 0.0138(6) 0.0251(7) 0.0178(7) 0.0016(6) 0.0000(5) -0.0028(6)
C12 0.0137(6) 0.0237(7) 0.0174(7) 0.0040(6) 0.0038(5) 0.0023(5)
C13 0.0176(6) 0.0202(7) 0.0128(6) 0.0011(5) 0.0027(5) 0.0033(5)
C14 0.0133(6) 0.0244(7) 0.0210(7) 0.0003(6) 0.0041(5) -0.0057(5)

loop_
_atom_type_symbol
_atom_type_description
_atom_type_scat_dispersion_real
_atom_type_scat_dispersion_imag
_atom_type_scat_source
C C 0.0033 0.0016 'International Tables Vol C Tables 4.2.6.8 and 6.1.1.4'
H H 0.0000 0.0000 'International Tables Vol C Tables 4.2.6.8 and 6.1.1.4'
N N 0.0061 0.0033 'International Tables Vol C Tables 4.2.6.8 and 6.1.1.4'
O O 0.0106 0.0060 'International Tables Vol C Tables 4.2.6.8 and 6.1.1.4'
S S 0.1246 0.1234 'International Tables Vol C Tables 4.2.6.8 and 6.1.1.4'

loop_
_geom_angle_atom_site_label_1
_geom_angle_atom_site_label_2
_geom_angle_atom_site_label_3
_geom_angle
_geom_angle_site_symmetry_1
_geom_angle_site_symmetry_3
_geom_angle_publ_flag
O2 S1 O1 119.63(7) . . ?
O2 S1 N1 108.23(7) . . ?
O1 S1 N1 105.63(6) . . ?
O2 S1 C4 107.05(6) . . ?
O1 S1 C4 107.19(6) . . ?
N1 S1 C4 108.75(6) . . ?
C1 O3 C14 117.51(11) . . ?
C7 N1 S1 119.26(9) . . ?
C7 N1 H1N 116.3(16) . . ?
S1 N1 H1N 110.1(16) . . ?
C9 N2 C13 118.12(13) . . ?
O3 C1 C6 124.87(12) . . ?
O3 C1 C2 114.62(12) . . ?
C6 C1 C2 120.51(12) . . ?
C3 C2 C1 119.98(13) . . ?
C3 C2 H2 120.0 . . ?
C1 C2 H2 120.0 . . ?
C2 C3 C4 119.76(12) . . ?
C2 C3 H3 120.1 . . ?
C4 C3 H3 120.1 . . ?
C5 C4 C3 120.39(12) . . ?
C5 C4 S1 119.84(10) . . ?
C3 C4 S1 119.76(10) . . ?
C4 C5 C6 120.31(12) . . ?
C4 C5 H5 119.8 . . ?
C6 C5 H5 119.8 . . ?
C5 C6 C1 119.05(12) . . ?
C5 C6 H6 120.5 . . ?
C1 C6 H6 120.5 . . ?
N1 C7 C8 109.92(11) . . ?
N1 C7 H7A 109.7 . . ?
C8 C7 H7A 109.7 . . ?
N1 C7 H7B 109.7 . . ?
C8 C7 H7B 109.7 . . ?
H7A C7 H7B 108.2 . . ?
C9 C8 C7 112.87(11) . . ?
C9 C8 H8A 109.0 . . ?
C7 C8 H8A 109.0 . . ?
C9 C8 H8B 109.0 . . ?
C7 C8 H8B 109.0 . . ?
H8A C8 H8B 107.8 . . ?
N2 C9 C10 122.08(13) . . ?
N2 C9 C8 117.82(12) . . ?
C10 C9 C8 120.10(12) . . ?
C11 C10 C9 118.93(13) . . ?
C11 C10 H10 120.5 . . ?
C9 C10 H10 120.5 . . ?
C12 C11 C10 119.24(14) . . ?
C12 C11 H11 120.4 . . ?
C10 C11 H11 120.4 . . ?
C13 C12 C11 118.15(13) . . ?
C13 C12 H12 120.9 . . ?
C11 C12 H12 120.9 . . ?
N2 C13 C12 123.48(14) . . ?
N2 C13 H13 118.3 . . ?
C12 C13 H13 118.3 . . ?
O3 C14 H14A 109.5 . . ?
O3 C14 H14B 109.5 . . ?
H14A C14 H14B 109.5 . . ?
O3 C14 H14C 109.5 . . ?
H14A C14 H14C 109.5 . . ?
H14B C14 H14C 109.5 . . ?

loop_
_geom_bond_atom_site_label_1
_geom_bond_atom_site_label_2
_geom_bond_distance
_geom_bond_site_symmetry_2
_geom_bond_publ_flag
S1 O2 1.4380(11) . ?
S1 O1 1.4404(11) . ?
S1 N1 1.6145(12) . ?
S1 C4 1.7659(14) . ?
O3 C1 1.3586(16) . ?
O3 C14 1.4320(17) . ?
N1 C7 1.4725(17) . ?
N1 H1N 0.83(2) . ?
N2 C9 1.3400(18) . ?
N2 C13 1.3468(18) . ?
C1 C6 1.3984(19) . ?
C1 C2 1.4006(18) . ?
C2 C3 1.3813(19) . ?
C2 H2 0.9500 . ?
C3 C4 1.3960(19) . ?
C3 H3 0.9500 . ?
C4 C5 1.3916(19) . ?
C5 C6 1.3926(19) . ?
C5 H5 0.9500 . ?
C6 H6 0.9500 . ?
C7 C8 1.5259(19) . ?
C7 H7A 0.9900 . ?
C7 H7B 0.9900 . ?
C8 C9 1.5098(19) . ?
C8 H8A 0.9900 . ?
C8 H8B 0.9900 . ?
C9 C10 1.3956(19) . ?
C10 C11 1.388(2) . ?
C10 H10 0.9500 . ?
C11 C12 1.386(2) . ?
C11 H11 0.9500 . ?
C12 C13 1.381(2) . ?
C12 H12 0.9500 . ?
C13 H13 0.9500 . ?
C14 H14A 0.9800 . ?
C14 H14B 0.9800 . ?
C14 H14C 0.9800 . ?

loop_
_geom_hbond_atom_site_label_D
_geom_hbond_atom_site_label_H
_geom_hbond_atom_site_label_A
_geom_hbond_distance_DH
_geom_hbond_distance_HA
_geom_hbond_distance_DA
_geom_hbond_angle_DHA
_geom_hbond_site_symmetry_A
_geom_hbond_publ_flag
N1 H1N N2 0.83(2) 2.07(2) 2.9060(17) 176(2) 3_666 yes
C2 H2 O1 0.95 2.54 3.4882(17) 173.4 2_645 yes
C8 H8A O1 0.99 2.46 3.3438(18) 149.1 1_545 yes
C10 H10 O3 0.95 2.58 3.3815(18) 142.1 2_645 yes
C12 H12 O1 0.95 2.65 3.4891(18) 147.2 3_566 yes

loop_
_geom_torsion_atom_site_label_1
_geom_torsion_atom_site_label_2
_geom_torsion_atom_site_label_3
_geom_torsion_atom_site_label_4
_geom_torsion
_geom_torsion_site_symmetry_1
_geom_torsion_site_symmetry_2
_geom_torsion_site_symmetry_3
_geom_torsion_site_symmetry_4
_geom_torsion_publ_flag
O2 S1 N1 C7 50.53(12) . . . . ?
O1 S1 N1 C7 179.78(10) . . . . ?
C4 S1 N1 C7 -65.44(12) . . . . ?
C14 O3 C1 C6 -6.45(19) . . . . ?
C14 O3 C1 C2 174.77(12) . . . . ?
O3 C1 C2 C3 177.78(12) . . . . ?
C6 C1 C2 C3 -1.1(2) . . . . ?
C1 C2 C3 C4 1.2(2) . . . . ?
C2 C3 C4 C5 -0.5(2) . . . . ?
C2 C3 C4 S1 179.87(10) . . . . ?
O2 S1 C4 C5 162.80(11) . . . . ?
O1 S1 C4 C5 33.28(13) . . . . ?
N1 S1 C4 C5 -80.48(12) . . . . ?
O2 S1 C4 C3 -17.62(13) . . . . ?
O1 S1 C4 C3 -147.13(11) . . . . ?
N1 S1 C4 C3 99.10(12) . . . . ?
C3 C4 C5 C6 -0.2(2) . . . . ?
S1 C4 C5 C6 179.40(10) . . . . ?
C4 C5 C6 C1 0.3(2) . . . . ?
O3 C1 C6 C5 -178.38(12) . . . . ?
C2 C1 C6 C5 0.3(2) . . . . ?
S1 N1 C7 C8 -155.96(10) . . . . ?
N1 C7 C8 C9 67.90(15) . . . . ?
C13 N2 C9 C10 -0.1(2) . . . . ?
C13 N2 C9 C8 -179.35(12) . . . . ?
C7 C8 C9 N2 -113.95(14) . . . . ?
C7 C8 C9 C10 66.79(17) . . . . ?
N2 C9 C10 C11 0.1(2) . . . . ?
C8 C9 C10 C11 179.36(13) . . . . ?
C9 C10 C11 C12 -0.2(2) . . . . ?
C10 C11 C12 C13 0.3(2) . . . . ?
C9 N2 C13 C12 0.2(2) . . . . ?
C11 C12 C13 N2 -0.3(2) . . . . ?
